data_4301691
loop_
_publ_author_name
'Jhon A. Balanta-D\'iaz'
'M\'onica Moya-Cabrera'
'Vojtech Jancik'
'Leslie W. Pineda-Cede\~no'
'Rub\'en A. Toscano'
'Raymundo Cea-Olivares'

_publ_section_title
;
Structural Variety of Alkali Metal Compounds Containing P-E-M (E = S,
Se; M = Li, Na, K) Units Derived from Nitrogen Rich Heterocycles
;
_journal_name_full 'Inorganic Chemistry'
_journal_page_first 2518
_journal_page_last 2525
_journal_paper_doi 10.1021/ic801950q
_journal_volume 48
_journal_year 2009
_chemical_formula_moiety 'C68 H72 N6 Na2 O4 P4 Se4'
_chemical_formula_sum 'C68 H72 N6 Na2 O4 P4 Se4'
_chemical_formula_weight 1523.02
_chemical_name_systematic
;
 ?
;
_space_group_IT_number 2
_symmetry_cell_setting triclinic
_symmetry_space_group_name_Hall '-P 1'
_symmetry_space_group_name_H-M 'P -1'
_atom_sites_solution_hydrogens geom
_atom_sites_solution_primary direct
_atom_sites_solution_secondary difmap
_audit_creation_method SHELXL-97
_cell_angle_alpha 75.75(2)
_cell_angle_beta 83.16(2)
_cell_angle_gamma 78.23(3)
_cell_formula_units_Z 1
_cell_length_a 10.552(2)
_cell_length_b 13.014(3)
_cell_length_c 13.042(2)
_cell_measurement_reflns_used 6316
_cell_measurement_temperature 173(2)
_cell_measurement_theta_max 26.52
_cell_measurement_theta_min 1.73
_cell_volume 1694.9(6)
_computing_cell_refinement 'Bruker AXS SAINT (v 7.01A, Bruker 2003)'
_computing_data_collection 'SMART V 5.625 (Bruker, 1999)'
_computing_data_reduction 'Bruker AXS SAINT (v 7.01A, Bruker 2003)'
_computing_molecular_graphics 'Bruker AXS SHELXTL (v 6.12)'
_computing_publication_material 'SHELXL-97 (Sheldrick, 1997)'
_computing_structure_refinement 'SHELXL-97 (Sheldrick, 1997)'
_computing_structure_solution 'SHELXS-97 (Sheldrick, 1990)'
_diffrn_ambient_temperature 173(2)
_diffrn_detector_area_resol_mean 0.661
_diffrn_measured_fraction_theta_full 0.993
_diffrn_measured_fraction_theta_max 0.993
_diffrn_measurement_device_type 'Bruker Smart Apex CCD diffractometer'
_diffrn_measurement_method 'omega scan'
_diffrn_radiation_monochromator graphite
_diffrn_radiation_source 'fine-focus sealed tube'
_diffrn_radiation_type MoK\a
_diffrn_radiation_wavelength 0.71073
_diffrn_reflns_av_R_equivalents 0.0511
_diffrn_reflns_av_sigmaI/netI 0.0582
_diffrn_reflns_limit_h_max 12
_diffrn_reflns_limit_h_min -12
_diffrn_reflns_limit_k_max 15
_diffrn_reflns_limit_k_min -15
_diffrn_reflns_limit_l_max 15
_diffrn_reflns_limit_l_min -15
_diffrn_reflns_number 18748
_diffrn_reflns_theta_full 25.39
_diffrn_reflns_theta_max 25.39
_diffrn_reflns_theta_min 1.62
_exptl_absorpt_coefficient_mu 2.324
_exptl_absorpt_correction_T_max 0.7420
_exptl_absorpt_correction_T_min 0.6332
_exptl_absorpt_correction_type multi-scan
_exptl_absorpt_process_details 'Sadabs, Sheldrick v.2007'
_exptl_crystal_colour COLORLESS
_exptl_crystal_density_diffrn 1.492
_exptl_crystal_density_method 'not measured'
_exptl_crystal_description PRISM
_exptl_crystal_F_000 772
_exptl_crystal_size_max 0.21
_exptl_crystal_size_mid 0.15
_exptl_crystal_size_min 0.13
_refine_diff_density_max 0.548
_refine_diff_density_min -0.317
_refine_diff_density_rms 0.085
_refine_ls_extinction_method none
_refine_ls_goodness_of_fit_ref 1.013
_refine_ls_hydrogen_treatment constr
_refine_ls_matrix_type full
_refine_ls_number_parameters 443
_refine_ls_number_reflns 6203
_refine_ls_number_restraints 248
_refine_ls_restrained_S_all 1.007
_refine_ls_R_factor_all 0.0554
_refine_ls_R_factor_gt 0.0406
_refine_ls_shift/su_max 0.006
_refine_ls_shift/su_mean 0.000
_refine_ls_structure_factor_coef Fsqd
_refine_ls_weighting_details 'calc w=1/[\s^2^(Fo^2^)+(0.0418P)^2^+0.0000P] where P=(Fo^2^+2Fc^2^)/3'
_refine_ls_weighting_scheme calc
_refine_ls_wR_factor_gt 0.0861
_refine_ls_wR_factor_ref 0.0922
_reflns_number_gt 4956
_reflns_number_total 6203
_reflns_threshold_expression >2sigma(I)
_cod_data_source_file ic801950q_si_002_5.cif
_cod_data_source_block Compound5
_cod_depositor_comments
;
The following automatic conversions were performed:
'_symmetry_cell_setting' value 'Triclinic' changed to 'triclinic'
according to '/home/saulius/struct/CIF-dictionaries/cif_core.dic'
dictionary named 'cif_core.dic' version 2.4.1 from 2010-06-29.

Automatic conversion script
Id: cif_fix_enum 1527 2010-12-29 10:47:43Z saulius 
;
_cod_database_code 4301691

loop_
_symmetry_equiv_pos_as_xyz
'x, y, z'
'-x, -y, -z'

loop_
_atom_site_label
_atom_site_type_symbol
_atom_site_fract_x
_atom_site_fract_y
_atom_site_fract_z
_atom_site_U_iso_or_equiv
_atom_site_adp_type
_atom_site_occupancy
_atom_site_symmetry_multiplicity
_atom_site_calc_flag
_atom_site_refinement_flags
_atom_site_disorder_assembly
_atom_site_disorder_group
Se1 Se 0.24689(3) 0.27944(3) 0.97047(3) 0.02713(11) Uani 1 1 d . A .
Se2 Se 0.27417(4) -0.04274(3) 1.45084(3) 0.03030(11) Uani 1 1 d . . .
N1 N 0.1008(2) 0.0551(2) 1.0871(2) 0.0213(6) Uani 1 1 d . A .
N2 N 0.1029(2) -0.0509(2) 1.1055(2) 0.0230(6) Uani 1 1 d . . .
N3 N 0.1899(2) -0.1054(2) 1.1747(2) 0.0229(6) Uani 1 1 d . . .
P1 P 0.20216(8) 0.20832(6) 1.13161(6) 0.01859(19) Uani 1 1 d . . .
P2 P 0.35520(8) -0.08128(6) 1.30660(6) 0.01875(19) Uani 1 1 d . . .
O2 O -0.1319(2) 0.31646(19) 0.9260(2) 0.0374(6) Uani 1 1 d D A .
C1 C 0.1888(3) 0.0698(2) 1.1474(2) 0.0186(7) Uani 1 1 d . . .
C2 C 0.2455(3) -0.0325(2) 1.2027(2) 0.0187(7) Uani 1 1 d . . .
C3 C 0.0458(3) 0.2684(3) 1.1851(3) 0.0220(7) Uani 1 1 d . . .
C4 C -0.0057(3) 0.3762(3) 1.1449(3) 0.0315(8) Uani 1 1 d . . .
H4A H 0.0374 0.4169 1.0853 0.038 Uiso 1 1 calc R . .
C5 C -0.1196(3) 0.4243(3) 1.1916(3) 0.0377(9) Uani 1 1 d . . .
H5A H -0.1541 0.4982 1.1646 0.045 Uiso 1 1 calc R . .
C6 C -0.1832(3) 0.3651(3) 1.2772(3) 0.0387(10) Uani 1 1 d . . .
H6A H -0.2607 0.3986 1.3097 0.046 Uiso 1 1 calc R . .
C7 C -0.1347(3) 0.2578(3) 1.3156(3) 0.0333(9) Uani 1 1 d . . .
H7A H -0.1798 0.2171 1.3739 0.040 Uiso 1 1 calc R . .
C8 C -0.0209(3) 0.2086(3) 1.2700(3) 0.0274(8) Uani 1 1 d . . .
H8A H 0.0118 0.1343 1.2965 0.033 Uiso 1 1 calc R . .
C9 C 0.3176(3) 0.2232(2) 1.2171(3) 0.0214(7) Uani 1 1 d . . .
C10 C 0.2825(3) 0.2235(3) 1.3231(3) 0.0289(8) Uani 1 1 d . . .
H10A H 0.1977 0.2140 1.3524 0.035 Uiso 1 1 calc R . .
C11 C 0.3718(4) 0.2376(3) 1.3863(3) 0.0360(9) Uani 1 1 d . . .
H11A H 0.3479 0.2371 1.4590 0.043 Uiso 1 1 calc R . .
C12 C 0.4944(3) 0.2523(3) 1.3447(3) 0.0336(9) Uani 1 1 d . . .
H12A H 0.5554 0.2610 1.3886 0.040 Uiso 1 1 calc R . .
C13 C 0.5285(3) 0.2545(3) 1.2384(3) 0.0324(9) Uani 1 1 d . . .
H13A H 0.6127 0.2659 1.2090 0.039 Uiso 1 1 calc R . .
C14 C 0.4409(3) 0.2401(3) 1.1752(3) 0.0263(8) Uani 1 1 d . . .
H14A H 0.4650 0.2418 1.1023 0.032 Uiso 1 1 calc R . .
C15 C 0.5054(3) -0.0342(2) 1.2546(3) 0.0197(7) Uani 1 1 d . . .
C16 C 0.5910(3) -0.0236(3) 1.3225(3) 0.0239(7) Uani 1 1 d . . .
H16A H 0.5680 -0.0355 1.3966 0.029 Uiso 1 1 calc R . .
C17 C 0.7101(3) 0.0044(3) 1.2825(3) 0.0298(8) Uani 1 1 d . . .
H17A H 0.7686 0.0110 1.3295 0.036 Uiso 1 1 calc R . .
C18 C 0.7444(3) 0.0228(3) 1.1751(3) 0.0286(8) Uani 1 1 d . . .
H18A H 0.8263 0.0416 1.1482 0.034 Uiso 1 1 calc R . .
C19 C 0.6588(3) 0.0136(3) 1.1066(3) 0.0293(8) Uani 1 1 d . . .
H19A H 0.6816 0.0268 1.0325 0.035 Uiso 1 1 calc R . .
C20 C 0.5401(3) -0.0148(3) 1.1462(3) 0.0247(7) Uani 1 1 d . . .
H20A H 0.4818 -0.0211 1.0989 0.030 Uiso 1 1 calc R . .
C21 C 0.3949(3) -0.2266(3) 1.3177(3) 0.0226(7) Uani 1 1 d . . .
C22 C 0.3438(3) -0.2953(3) 1.4046(3) 0.0291(8) Uani 1 1 d . . .
H22A H 0.2869 -0.2663 1.4568 0.035 Uiso 1 1 calc R . .
C23 C 0.3752(4) -0.4060(3) 1.4156(3) 0.0380(9) Uani 1 1 d . . .
H23A H 0.3385 -0.4524 1.4746 0.046 Uiso 1 1 calc R . .
C24 C 0.4591(4) -0.4491(3) 1.3417(3) 0.0391(10) Uani 1 1 d . . .
H24A H 0.4810 -0.5251 1.3503 0.047 Uiso 1 1 calc R . .
C25 C 0.5117(3) -0.3818(3) 1.2546(3) 0.0370(9) Uani 1 1 d . . .
H25A H 0.5695 -0.4112 1.2031 0.044 Uiso 1 1 calc R . .
C26 C 0.4791(3) -0.2708(3) 1.2434(3) 0.0308(8) Uani 1 1 d . . .
H26A H 0.5152 -0.2245 1.1839 0.037 Uiso 1 1 calc R . .
Na1 Na 0.03459(12) 0.17166(10) 0.91338(10) 0.0257(3) Uani 1 1 d D . .
O1 O 0.0833(14) 0.2399(13) 0.7296(3) 0.0386(9) Uani 0.832(12) 1 d PDU A 1
C27 C 0.1822(8) 0.3013(8) 0.6837(5) 0.0425(14) Uani 0.832(12) 1 d PDU A 1
H27A H 0.2606 0.2545 0.6598 0.051 Uiso 0.832(12) 1 calc PR A 1
H27B H 0.2064 0.3367 0.7358 0.051 Uiso 0.832(12) 1 calc PR A 1
C28 C 0.1242(9) 0.3841(6) 0.5911(5) 0.0515(15) Uani 0.832(12) 1 d PDU A 1
H28A H 0.1902 0.3961 0.5308 0.062 Uiso 0.832(12) 1 calc PR A 1
H28B H 0.0888 0.4536 0.6111 0.062 Uiso 0.832(12) 1 calc PR A 1
C29 C 0.0163(6) 0.3369(6) 0.5620(4) 0.0516(15) Uani 0.832(12) 1 d PDU A 1
H29A H -0.0695 0.3828 0.5712 0.062 Uiso 0.832(12) 1 calc PR A 1
H29B H 0.0310 0.3286 0.4878 0.062 Uiso 0.832(12) 1 calc PR A 1
C30 C 0.0262(8) 0.2278(8) 0.6401(5) 0.0478(15) Uani 0.832(12) 1 d PDU A 1
H30A H -0.0608 0.2087 0.6612 0.057 Uiso 0.832(12) 1 calc PR A 1
H30B H 0.0815 0.1708 0.6084 0.057 Uiso 0.832(12) 1 calc PR A 1
O1A O 0.083(7) 0.236(7) 0.7314(13) 0.043(3) Uani 0.168(12) 1 d PDU A 2
C27A C 0.166(4) 0.311(4) 0.685(2) 0.045(2) Uani 0.168(12) 1 d PDU A 2
H27C H 0.2572 0.2738 0.6821 0.054 Uiso 0.168(12) 1 calc PR A 2
H27D H 0.1574 0.3663 0.7271 0.054 Uiso 0.168(12) 1 calc PR A 2
C28A C 0.124(5) 0.364(3) 0.574(2) 0.049(3) Uani 0.168(12) 1 d PDU A 2
H28C H 0.0609 0.4315 0.5728 0.059 Uiso 0.168(12) 1 calc PR A 2
H28D H 0.1994 0.3785 0.5236 0.059 Uiso 0.168(12) 1 calc PR A 2
C29A C 0.062(3) 0.278(3) 0.5492(14) 0.050(3) Uani 0.168(12) 1 d PDU A 2
H29C H -0.0040 0.3110 0.4970 0.060 Uiso 0.168(12) 1 calc PR A 2
H29D H 0.1278 0.2241 0.5214 0.060 Uiso 0.168(12) 1 calc PR A 2
C30A C 0.001(4) 0.229(4) 0.6553(17) 0.046(3) Uani 0.168(12) 1 d PDU A 2
H30C H -0.0881 0.2697 0.6671 0.056 Uiso 0.168(12) 1 calc PR A 2
H30D H -0.0044 0.1532 0.6596 0.056 Uiso 0.168(12) 1 calc PR A 2
C31 C -0.2434(4) 0.2983(3) 0.9957(3) 0.0484(11) Uani 1 1 d D . .
H31A H -0.2198 0.2749 1.0702 0.058 Uiso 1 1 calc R A .
H31B H -0.2819 0.2414 0.9792 0.058 Uiso 1 1 calc R . .
C32 C -0.3398(4) 0.4041(3) 0.9797(4) 0.0545(12) Uani 1 1 d D A .
H32A H -0.4268 0.3931 0.9687 0.065 Uiso 1 1 calc R . .
H32B H -0.3467 0.4366 1.0417 0.065 Uiso 1 1 calc R . .
C33 C -0.2842(4) 0.4747(3) 0.8817(3) 0.0450(10) Uani 1 1 d D . .
H33A H -0.2475 0.5314 0.9002 0.054 Uiso 1 1 calc R A .
H33B H -0.3513 0.5092 0.8308 0.054 Uiso 1 1 calc R . .
C34 C -0.1786(4) 0.3967(3) 0.8360(3) 0.0428(10) Uani 1 1 d D A .
H34A H -0.2144 0.3641 0.7873 0.051 Uiso 1 1 calc R . .
H34B H -0.1082 0.4338 0.7968 0.051 Uiso 1 1 calc R . .

loop_
_atom_site_aniso_label
_atom_site_aniso_U_11
_atom_site_aniso_U_22
_atom_site_aniso_U_33
_atom_site_aniso_U_23
_atom_site_aniso_U_13
_atom_site_aniso_U_12
Se1 0.0354(2) 0.02563(19) 0.0206(2) -0.00146(14) -0.00013(15) -0.01179(15)
Se2 0.0417(2) 0.0305(2) 0.0193(2) -0.00683(15) 0.00207(16) -0.00913(16)
N1 0.0227(14) 0.0188(14) 0.0242(16) -0.0052(12) -0.0051(12) -0.0060(11)
N2 0.0268(15) 0.0184(14) 0.0260(16) -0.0032(12) -0.0076(12) -0.0081(11)
N3 0.0250(14) 0.0195(14) 0.0251(16) -0.0040(12) -0.0066(12) -0.0046(11)
P1 0.0212(4) 0.0160(4) 0.0190(5) -0.0033(3) -0.0028(3) -0.0043(3)
P2 0.0216(4) 0.0174(4) 0.0168(4) -0.0016(3) -0.0036(3) -0.0041(3)
O2 0.0351(14) 0.0327(14) 0.0415(16) -0.0079(12) -0.0053(12) 0.0014(11)
C1 0.0210(16) 0.0190(16) 0.0163(17) -0.0060(13) 0.0001(13) -0.0036(13)
C2 0.0218(16) 0.0170(16) 0.0179(17) -0.0032(13) -0.0016(13) -0.0059(13)
C3 0.0221(17) 0.0229(17) 0.0239(19) -0.0078(14) -0.0037(14) -0.0066(13)
C4 0.0300(19) 0.0246(19) 0.036(2) -0.0032(16) -0.0011(16) -0.0029(15)
C5 0.036(2) 0.0235(19) 0.050(3) -0.0064(18) -0.0052(19) 0.0030(16)
C6 0.027(2) 0.040(2) 0.052(3) -0.022(2) 0.0008(18) -0.0020(17)
C7 0.031(2) 0.038(2) 0.032(2) -0.0089(17) 0.0051(16) -0.0110(16)
C8 0.0296(19) 0.0235(18) 0.029(2) -0.0070(15) 0.0009(16) -0.0042(14)
C9 0.0252(17) 0.0141(16) 0.0256(19) -0.0036(14) -0.0057(14) -0.0041(13)
C10 0.0306(19) 0.0255(19) 0.031(2) -0.0058(16) -0.0078(16) -0.0044(15)
C11 0.048(2) 0.036(2) 0.027(2) -0.0105(17) -0.0112(18) -0.0054(18)
C12 0.035(2) 0.0224(19) 0.048(3) -0.0090(17) -0.0203(18) -0.0046(15)
C13 0.0279(19) 0.0247(19) 0.047(3) -0.0089(17) -0.0107(17) -0.0054(15)
C14 0.0242(18) 0.0234(18) 0.032(2) -0.0072(15) -0.0060(15) -0.0017(14)
C15 0.0209(16) 0.0148(16) 0.0235(19) -0.0041(13) -0.0031(14) -0.0028(13)
C16 0.0254(17) 0.0240(18) 0.0235(19) -0.0059(14) -0.0057(15) -0.0044(14)
C17 0.0255(18) 0.030(2) 0.040(2) -0.0150(17) -0.0102(17) -0.0059(15)
C18 0.0232(18) 0.0259(19) 0.038(2) -0.0123(16) 0.0017(16) -0.0041(14)
C19 0.033(2) 0.0283(19) 0.028(2) -0.0087(16) 0.0039(16) -0.0091(15)
C20 0.0276(18) 0.0272(18) 0.0219(19) -0.0084(15) -0.0035(15) -0.0064(14)
C21 0.0237(17) 0.0210(17) 0.0223(18) 0.0003(14) -0.0087(14) -0.0046(13)
C22 0.035(2) 0.0247(19) 0.027(2) 0.0005(15) -0.0078(16) -0.0081(15)
C23 0.047(2) 0.026(2) 0.038(2) 0.0079(17) -0.0127(19) -0.0141(17)
C24 0.041(2) 0.0212(19) 0.053(3) -0.0055(18) -0.016(2) 0.0016(17)
C25 0.034(2) 0.0245(19) 0.052(3) -0.0112(18) -0.0021(19) -0.0021(16)
C26 0.0314(19) 0.0222(18) 0.039(2) -0.0080(16) -0.0006(17) -0.0051(15)
Na1 0.0308(7) 0.0205(7) 0.0262(7) -0.0010(6) -0.0080(6) -0.0075(5)
O1 0.0425(18) 0.046(2) 0.0277(17) -0.0017(14) -0.0069(15) -0.0132(15)
C27 0.044(3) 0.048(3) 0.037(2) -0.006(2) -0.0007(19) -0.016(2)
C28 0.067(3) 0.048(3) 0.038(3) -0.002(2) 0.000(3) -0.017(3)
C29 0.060(3) 0.056(3) 0.035(2) 0.002(2) -0.011(2) -0.011(3)
C30 0.052(3) 0.055(3) 0.038(3) -0.001(2) -0.013(2) -0.019(3)
O1A 0.047(4) 0.049(4) 0.033(4) -0.003(4) -0.007(4) -0.015(4)
C27A 0.051(5) 0.047(5) 0.036(4) -0.004(4) -0.002(4) -0.015(4)
C28A 0.059(5) 0.051(5) 0.035(4) -0.002(4) -0.002(4) -0.013(4)
C29A 0.060(5) 0.055(5) 0.034(4) -0.004(5) -0.007(4) -0.012(5)
C30A 0.052(5) 0.054(5) 0.034(4) -0.002(4) -0.011(4) -0.014(4)
C31 0.051(3) 0.039(2) 0.049(3) -0.007(2) 0.003(2) -0.002(2)
C32 0.049(3) 0.048(3) 0.060(3) -0.013(2) -0.002(2) 0.005(2)
C33 0.045(2) 0.029(2) 0.062(3) -0.009(2) -0.016(2) -0.0023(18)
C34 0.050(2) 0.028(2) 0.046(3) -0.0015(18) -0.005(2) -0.0044(18)

loop_
_atom_type_symbol
_atom_type_description
_atom_type_scat_dispersion_real
_atom_type_scat_dispersion_imag
_atom_type_scat_source
C C 0.0033 0.0016 'International Tables Vol C Tables 4.2.6.8 and 6.1.1.4'
H H 0.0000 0.0000 'International Tables Vol C Tables 4.2.6.8 and 6.1.1.4'
N N 0.0061 0.0033 'International Tables Vol C Tables 4.2.6.8 and 6.1.1.4'
Na Na 0.0362 0.0249 'International Tables Vol C Tables 4.2.6.8 and 6.1.1.4'
P P 0.1023 0.0942 'International Tables Vol C Tables 4.2.6.8 and 6.1.1.4'
Se Se -0.0929 2.2259 'International Tables Vol C Tables 4.2.6.8 and 6.1.1.4'
O O 0.0106 0.0060 'International Tables Vol C Tables 4.2.6.8 and 6.1.1.4'

loop_
_geom_angle_atom_site_label_1
_geom_angle_atom_site_label_2
_geom_angle_atom_site_label_3
_geom_angle
_geom_angle_site_symmetry_1
_geom_angle_site_symmetry_3
_geom_angle_publ_flag
P1 Se1 Na1 87.62(4) . . ?
N2 N1 C1 107.4(2) . . ?
N2 N1 Na1 119.10(19) . . ?
C1 N1 Na1 126.6(2) . . ?
N3 N2 N1 110.8(2) . . ?
N3 N2 Na1 108.33(18) . 2_557 ?
N1 N2 Na1 138.7(2) . 2_557 ?
N2 N3 C2 107.4(2) . . ?
C1 P1 C3 103.70(14) . . ?
C1 P1 C9 111.97(14) . . ?
C3 P1 C9 104.49(15) . . ?
C1 P1 Se1 110.65(10) . . ?
C3 P1 Se1 113.82(11) . . ?
C9 P1 Se1 111.83(11) . . ?
C2 P2 C15 106.73(14) . . ?
C2 P2 C21 104.39(14) . . ?
C15 P2 C21 104.37(14) . . ?
C2 P2 Se2 112.80(11) . . ?
C15 P2 Se2 115.57(11) . . ?
C21 P2 Se2 112.03(11) . . ?
C31 O2 C34 105.6(3) . . ?
C31 O2 Na1 119.1(2) . . ?
C34 O2 Na1 123.1(2) . . ?
N1 C1 C2 106.9(3) . . ?
N1 C1 P1 114.0(2) . . ?
C2 C1 P1 139.1(2) . . ?
N3 C2 C1 107.5(3) . . ?
N3 C2 P2 117.5(2) . . ?
C1 C2 P2 134.5(2) . . ?
C4 C3 C8 119.3(3) . . ?
C4 C3 P1 120.2(3) . . ?
C8 C3 P1 120.4(2) . . ?
C5 C4 C3 120.1(3) . . ?
C6 C5 C4 120.1(3) . . ?
C7 C6 C5 120.2(3) . . ?
C6 C7 C8 120.4(3) . . ?
C7 C8 C3 119.9(3) . . ?
C14 C9 C10 119.2(3) . . ?
C14 C9 P1 119.8(2) . . ?
C10 C9 P1 120.9(2) . . ?
C9 C10 C11 119.8(3) . . ?
C12 C11 C10 120.7(3) . . ?
C11 C12 C13 119.5(3) . . ?
C14 C13 C12 120.3(3) . . ?
C13 C14 C9 120.5(3) . . ?
C16 C15 C20 119.0(3) . . ?
C16 C15 P2 120.6(2) . . ?
C20 C15 P2 120.3(2) . . ?
C17 C16 C15 120.1(3) . . ?
C18 C17 C16 120.6(3) . . ?
C17 C18 C19 119.6(3) . . ?
C20 C19 C18 120.0(3) . . ?
C19 C20 C15 120.6(3) . . ?
C26 C21 C22 118.8(3) . . ?
C26 C21 P2 121.6(3) . . ?
C22 C21 P2 119.5(3) . . ?
C23 C22 C21 120.3(3) . . ?
C24 C23 C22 120.5(4) . . ?
C23 C24 C25 120.1(3) . . ?
C24 C25 C26 119.3(4) . . ?
C21 C26 C25 121.0(3) . . ?
O2 Na1 O1A 94(3) . . ?
O2 Na1 O1 93.2(5) . . ?
O1A Na1 O1 1(2) . . ?
O2 Na1 N2 96.17(10) . 2_557 ?
O1A Na1 N2 96.3(9) . 2_557 ?
O1 Na1 N2 97.1(2) . 2_557 ?
O2 Na1 N1 114.26(10) . . ?
O1A Na1 N1 150(2) . . ?
O1 Na1 N1 150.2(4) . . ?
N2 Na1 N1 91.51(10) 2_557 . ?
O2 Na1 Se1 94.11(8) . . ?
O1A Na1 Se1 91.4(8) . . ?
O1 Na1 Se1 90.72(16) . . ?
N2 Na1 Se1 166.71(8) 2_557 . ?
N1 Na1 Se1 76.56(7) . . ?
C27 O1 C30 104.0(4) . . ?
C27 O1 Na1 126.5(4) . . ?
C30 O1 Na1 129.5(4) . . ?
O1 C27 C28 105.5(6) . . ?
C27 C28 C29 105.0(4) . . ?
C30 C29 C28 102.9(4) . . ?
O1 C30 C29 105.4(7) . . ?
C27A O1A C30A 110.3(16) . . ?
C27A O1A Na1 126(2) . . ?
C30A O1A Na1 120.9(18) . . ?
O1A C27A C28A 106.8(16) . . ?
C29A C28A C27A 102.1(16) . . ?
C30A C29A C28A 102.9(16) . . ?
O1A C30A C29A 105.4(14) . . ?
O2 C31 C32 107.2(3) . . ?
C33 C32 C31 104.3(3) . . ?
C32 C33 C34 103.7(3) . . ?
O2 C34 C33 104.7(3) . . ?

loop_
_geom_bond_atom_site_label_1
_geom_bond_atom_site_label_2
_geom_bond_distance
_geom_bond_site_symmetry_2
_geom_bond_publ_flag
Se1 P1 2.1167(10) . ?
Se1 Na1 3.1198(14) . ?
Se2 P2 2.1043(10) . ?
N1 N2 1.337(3) . ?
N1 C1 1.356(4) . ?
N1 Na1 2.485(3) . ?
N2 N3 1.334(3) . ?
N2 Na1 2.416(3) 2_557 ?
N3 C2 1.352(4) . ?
P1 C1 1.796(3) . ?
P1 C3 1.813(3) . ?
P1 C9 1.815(3) . ?
P2 C2 1.797(3) . ?
P2 C15 1.811(3) . ?
P2 C21 1.825(3) . ?
O2 C31 1.421(4) . ?
O2 C34 1.427(4) . ?
O2 Na1 2.323(3) . ?
C1 C2 1.398(4) . ?
C3 C4 1.390(4) . ?
C3 C8 1.393(4) . ?
C4 C5 1.384(5) . ?
C5 C6 1.378(5) . ?
C6 C7 1.374(5) . ?
C7 C8 1.382(5) . ?
C9 C14 1.388(4) . ?
C9 C10 1.389(5) . ?
C10 C11 1.390(5) . ?
C11 C12 1.374(5) . ?
C12 C13 1.385(5) . ?
C13 C14 1.378(4) . ?
C15 C16 1.387(4) . ?
C15 C20 1.391(4) . ?
C16 C17 1.387(4) . ?
C17 C18 1.378(5) . ?
C18 C19 1.384(5) . ?
C19 C20 1.383(5) . ?
C21 C26 1.386(5) . ?
C21 C22 1.388(5) . ?
C22 C23 1.386(5) . ?
C23 C24 1.373(5) . ?
C24 C25 1.388(5) . ?
C25 C26 1.389(5) . ?
Na1 O1A 2.346(15) . ?
Na1 O1 2.375(4) . ?
Na1 N2 2.416(3) 2_557 ?
O1 C27 1.429(6) . ?
O1 C30 1.431(6) . ?
C27 C28 1.504(7) . ?
C28 C29 1.523(8) . ?
C29 C30 1.523(8) . ?
O1A C27A 1.419(14) . ?
O1A C30A 1.423(15) . ?
C27A C28A 1.514(15) . ?
C28A C29A 1.510(16) . ?
C29A C30A 1.504(15) . ?
C31 C32 1.520(5) . ?
C32 C33 1.512(5) . ?
C33 C34 1.518(5) . ?
